data_4089591
loop_
_publ_author_name
'Choy, Sandra W. S.'
'Page, Michael J.'
'Bhadbhade, Mohan'
'Messerle, Barbara A.'

_publ_section_title
;
 Cooperative Catalysis: Large Rate Enhancements with Bimetallic Rhodium
 Complexes
;
_journal_issue 17
_journal_name_full Organometallics
_journal_page_first 4726
_journal_paper_doi 10.1021/om400613b
_journal_volume 32
_journal_year 2013
_chemical_formula_moiety 'C32 H12 B F24, C19 H23 N3 Rh, 2(C4 H8 O2)'
_chemical_formula_sum 'C59 H51 B F24 N3 O4 Rh'
_chemical_formula_weight 1435.74
_space_group_crystal_system monoclinic
_space_group_IT_number 14
_space_group_name_Hall '-P 2yn'
_space_group_name_H-M_alt 'P 1 21/n 1'
_atom_sites_solution_hydrogens geom
_audit_creation_method SHELXL-2013
_cell_angle_alpha 90
_cell_angle_beta 97.615(2)
_cell_angle_gamma 90
_cell_formula_units_Z 4
_cell_length_a 17.2065(8)
_cell_length_b 17.6408(10)
_cell_length_c 19.9732(10)
_cell_measurement_reflns_used 9969
_cell_measurement_temperature 150(2)
_cell_measurement_theta_max 24.531
_cell_measurement_theta_min 2.309
_cell_volume 6009.1(5)
_computing_cell_refinement '<i>APEX2 </i>(Bruker, 2007)'
_computing_data_collection '<i>APEX2 </i>(Bruker, 2007)'
_computing_data_reduction '<i>APEX2 </i>(Bruker, 2007)'
_computing_molecular_graphics '<i>SHELXTL-Plus</i> (Sheldrick, 2008)'
_computing_structure_refinement 'SHELXL-2013 (Sheldrick, 2013)'
_computing_structure_solution '<i>SHELXS-97</i> (Sheldrick, 2008)'
_diffrn_ambient_temperature 150(2)
_diffrn_measured_fraction_theta_full 0.972
_diffrn_measured_fraction_theta_max 0.999
_diffrn_measurement_device_type 'Bruker kappa APEXII CCD Diffractometer'
_diffrn_measurement_method '\f scans, and \w scans with \k offsets'
_diffrn_radiation_type MoK\a
_diffrn_radiation_wavelength 0.71073
_diffrn_reflns_av_R_equivalents 0.0522
_diffrn_reflns_av_unetI/netI 0.0442
_diffrn_reflns_Laue_measured_fraction_full 0.972
_diffrn_reflns_Laue_measured_fraction_max 0.999
_diffrn_reflns_limit_h_max 20
_diffrn_reflns_limit_h_min -20
_diffrn_reflns_limit_k_max 20
_diffrn_reflns_limit_k_min -19
_diffrn_reflns_limit_l_max 23
_diffrn_reflns_limit_l_min -23
_diffrn_reflns_number 67891
_diffrn_reflns_point_group_measured_fraction_full 0.972
_diffrn_reflns_point_group_measured_fraction_max 0.999
_diffrn_reflns_theta_full 25.242
_diffrn_reflns_theta_max 24.999
_diffrn_reflns_theta_min 1.868
_diffrn_source 'Incoatec I\mS microfocus X-ray source'
_exptl_absorpt_coefficient_mu 0.408
_exptl_absorpt_correction_T_max 0.984
_exptl_absorpt_correction_T_min 0.924
_exptl_absorpt_correction_type multi-scan
_exptl_absorpt_process_details 'SADABS (Bruker, 2001)'
_exptl_crystal_colour 'Red orange'
_exptl_crystal_density_diffrn 1.587
_exptl_crystal_description Plates
_exptl_crystal_F_000 2896
_exptl_crystal_size_max 0.196
_exptl_crystal_size_mid 0.094
_exptl_crystal_size_min 0.044
_refine_diff_density_max 3.078
_refine_diff_density_min -0.517
_refine_diff_density_rms 0.088
_refine_ls_extinction_method none
_refine_ls_goodness_of_fit_ref 0.974
_refine_ls_hydrogen_treatment constr
_refine_ls_matrix_type full
_refine_ls_number_parameters 911
_refine_ls_number_reflns 10566
_refine_ls_number_restraints 108
_refine_ls_restrained_S_all 0.987
_refine_ls_R_factor_all 0.0703
_refine_ls_R_factor_gt 0.0513
_refine_ls_shift/su_max 0.001
_refine_ls_shift/su_mean 0.000
_refine_ls_structure_factor_coef Fsqd
_refine_ls_weighting_details
;
 w=1/[\s^2^(Fo^2^)+(0.0516P)^2^+20.0103P]
 where P=(Fo^2^+2Fc^2^)/3
;
_refine_ls_weighting_scheme calc
_refine_ls_wR_factor_gt 0.1176
_refine_ls_wR_factor_ref 0.1293
_reflns_Friedel_coverage 0.000
_reflns_number_gt 8248
_reflns_number_total 10566
_reflns_threshold_expression 'I > 2\s(I)'
_cod_data_source_file om400613b_si_002.cif
_cod_data_source_block Sandra5_P21byn
_cod_depositor_comments
;
The following automatic conversions were performed:

data item '_exptl_absorpt_correction_type' value 'Multi-scan' was
changed to 'multi-scan' in accordance with the
/home/saulius/struct/COD-crude-data/automatic-downloads/DataCite-retrospective/ACS/depositions/lib/dictionaries/cif_core.dic
dictionary named 'cif_core.dic' version 2.4.2 last updated on
2011-04-26.

Automatic conversion script
Id: cif_fix_values 6909 2019-04-08 15:41:33Z antanas 
;
_cod_original_sg_symbol_H-M 'P 21/n'
_cod_database_code 4089591
_shelx_space_group_comment
;
The symmetry employed for this shelxl refinement is uniquely defined
by the following loop, which should always be used as a source of
symmetry information in preference to the above space-group names.
They are only intended as comments.
;
_shelx_estimated_absorpt_t_min 0.924
_shelx_estimated_absorpt_t_max 0.982
_shelxl_version_number 2013-2

loop_
_space_group_symop_operation_xyz
'x, y, z'
'-x+1/2, y+1/2, -z+1/2'
'-x, -y, -z'
'x-1/2, -y-1/2, z-1/2'

loop_
_atom_site_label
_atom_site_type_symbol
_atom_site_fract_x
_atom_site_fract_y
_atom_site_fract_z
_atom_site_U_iso_or_equiv
_atom_site_adp_type
_atom_site_occupancy
_atom_site_site_symmetry_order
_atom_site_calc_flag
_atom_site_refinement_flags_posn
_atom_site_refinement_flags_adp
_atom_site_refinement_flags_occupancy
_atom_site_disorder_assembly
_atom_site_disorder_group
Rh1 Rh 0.75501(2) 0.43450(2) 0.60853(2) 0.02120(10) Uani 1 1 d . . . . .
N1 N 0.74663(18) 0.53383(19) 0.55053(16) 0.0249(7) Uani 1 1 d . . . . .
N2 N 0.74777(18) 0.58215(19) 0.44872(16) 0.0258(8) Uani 1 1 d . . . . .
N3 N 0.74631(16) 0.39018(18) 0.50941(15) 0.0198(7) Uani 1 1 d . . . . .
C1A C 0.7496(2) 0.6107(2) 0.5554(2) 0.0297(9) Uani 1 1 d . . . . .
H1A H 0.7508 0.6387 0.5961 0.036 Uiso 1 1 calc R U . . .
C2A C 0.7504(2) 0.6412(2) 0.4931(2) 0.0308(10) Uani 1 1 d . . . . .
H2A H 0.7525 0.6936 0.4825 0.037 Uiso 1 1 calc R U . . .
C3A C 0.7458(2) 0.5188(2) 0.48512(19) 0.0214(8) Uani 1 1 d . . . . .
C4A C 0.7444(2) 0.4408(2) 0.46270(19) 0.0230(8) Uani 1 1 d . . . . .
H4A H 0.7422 0.4277 0.4164 0.028 Uiso 1 1 calc R U . . .
C5A C 0.7442(2) 0.3119(2) 0.49074(17) 0.0215(8) Uani 1 1 d . . . . .
C6A C 0.8124(3) 0.2763(3) 0.4797(2) 0.0362(11) Uani 1 1 d . . . . .
H6A H 0.8602 0.3038 0.4820 0.043 Uiso 1 1 calc R U . . .
C7A C 0.8103(3) 0.1998(3) 0.4653(2) 0.0481(13) Uani 1 1 d . . . . .
H7A H 0.8573 0.1745 0.4583 0.058 Uiso 1 1 calc R U . . .
C8A C 0.7418(3) 0.1597(3) 0.4609(2) 0.0467(13) Uani 1 1 d . . . . .
H8A H 0.7413 0.1070 0.4511 0.056 Uiso 1 1 calc R U . . .
C9A C 0.6734(3) 0.1962(3) 0.4707(2) 0.0457(13) Uani 1 1 d . . . . .
H9A H 0.6255 0.1688 0.4668 0.055 Uiso 1 1 calc R U . . .
C10A C 0.6743(3) 0.2731(3) 0.4864(2) 0.0358(11) Uani 1 1 d . . . . .
H10A H 0.6275 0.2984 0.4939 0.043 Uiso 1 1 calc R U . . .
C11A C 0.7480(3) 0.5863(3) 0.3752(2) 0.0367(11) Uani 1 1 d . . . . .
H11A H 0.7933 0.5584 0.3629 0.055 Uiso 1 1 calc R U . . .
H11B H 0.7513 0.6395 0.3616 0.055 Uiso 1 1 calc R U . . .
H11C H 0.6996 0.5639 0.3522 0.055 Uiso 1 1 calc R U . . .
C1B C 0.7211(2) 0.4814(3) 0.6990(2) 0.0314(10) Uani 1 1 d . . . . .
H1B H 0.6909 0.5178 0.6720 0.038 Uiso 1 1 calc R U . . .
C2B C 0.8024(2) 0.4861(3) 0.7029(2) 0.0323(10) Uani 1 1 d . . . . .
H2B H 0.8239 0.5245 0.6775 0.039 Uiso 1 1 calc R U . . .
C3B C 0.8583(2) 0.4335(3) 0.7454(2) 0.0379(11) Uani 1 1 d . . . . .
H3B1 H 0.8331 0.4151 0.7841 0.046 Uiso 1 1 calc R U . . .
H3B2 H 0.9060 0.4620 0.7636 0.046 Uiso 1 1 calc R U . . .
C4B C 0.8818(3) 0.3655(3) 0.7050(2) 0.0378(11) Uani 1 1 d . . . . .
H4B1 H 0.9282 0.3793 0.6831 0.045 Uiso 1 1 calc R U . . .
H4B2 H 0.8970 0.3231 0.7364 0.045 Uiso 1 1 calc R U . . .
C5B C 0.8173(2) 0.3392(2) 0.6515(2) 0.0287(9) Uani 1 1 d . . . . .
H5B H 0.8314 0.3276 0.6083 0.034 Uiso 1 1 calc R U . . .
C6B C 0.7390(2) 0.3304(2) 0.66019(19) 0.0279(9) Uani 1 1 d . . . . .
H6B H 0.7033 0.3161 0.6219 0.034 Uiso 1 1 calc R U . . .
C7B C 0.7066(3) 0.3420(3) 0.7264(2) 0.0360(11) Uani 1 1 d . . . . .
H7B1 H 0.7480 0.3303 0.7642 0.043 Uiso 1 1 calc R U . . .
H7B2 H 0.6627 0.3062 0.7287 0.043 Uiso 1 1 calc R U . . .
C8B C 0.6774(3) 0.4230(3) 0.7344(2) 0.0389(11) Uani 1 1 d . . . . .
H8B1 H 0.6210 0.4256 0.7163 0.047 Uiso 1 1 calc R U . . .
H8B2 H 0.6825 0.4355 0.7831 0.047 Uiso 1 1 calc R U . . .
B1C B 0.7532(2) 0.3990(2) 1.0083(2) 0.0174(9) Uani 1 1 d . . . . .
C11C C 0.7549(2) 0.4643(2) 0.95020(17) 0.0185(8) Uani 1 1 d . . . . .
C12C C 0.6870(2) 0.5010(2) 0.92065(18) 0.0235(8) Uani 1 1 d . . . . .
H12C H 0.6377 0.4825 0.9298 0.028 Uiso 1 1 calc R U . . .
C13C C 0.6886(2) 0.5633(2) 0.8785(2) 0.0291(9) Uani 1 1 d . . . . .
C14C C 0.7591(3) 0.5918(2) 0.8636(2) 0.0326(10) Uani 1 1 d . . . . .
H14C H 0.7605 0.6340 0.8343 0.039 Uiso 1 1 calc R U . . .
C15C C 0.8274(2) 0.5573(2) 0.8923(2) 0.0310(10) Uani 1 1 d . . . . .
C16C C 0.8255(2) 0.4952(2) 0.93470(19) 0.0248(9) Uani 1 1 d . . . . .
H16C H 0.8736 0.4729 0.9539 0.030 Uiso 1 1 calc R U . . .
C17C C 0.6139(3) 0.5994(3) 0.8487(3) 0.0433(12) Uani 1 1 d . . . . .
C18C C 0.9036(3) 0.5900(3) 0.8787(3) 0.0427(12) Uani 1 1 d . . . . .
F171 F 0.5539(11) 0.5916(11) 0.8856(12) 0.064(4) Uani 0.5 1 d . U P A 1
F172 F 0.5858(14) 0.5706(12) 0.7878(9) 0.065(4) Uani 0.5 1 d . U P A 1
F173 F 0.6199(11) 0.6730(12) 0.8389(10) 0.063(4) Uani 0.5 1 d . U P A 1
F174 F 0.5670(12) 0.6104(12) 0.8940(13) 0.081(5) Uani 0.5 1 d . U P A 2
F175 F 0.6226(14) 0.6650(12) 0.8194(11) 0.083(5) Uani 0.5 1 d . U P A 2
F176 F 0.5733(14) 0.5579(13) 0.8033(11) 0.070(5) Uani 0.5 1 d . U P A 2
F181 F 0.9056(2) 0.6054(2) 0.81376(17) 0.0821(12) Uani 1 1 d . . . . .
F182 F 0.9196(2) 0.6541(2) 0.9092(2) 0.1135(19) Uani 1 1 d . . . . .
F183 F 0.96291(19) 0.5437(2) 0.8926(2) 0.0975(14) Uani 1 1 d . . . . .
C21C C 0.82652(19) 0.3395(2) 1.00971(17) 0.0168(8) Uani 1 1 d . . . . .
C22C C 0.8505(2) 0.3124(2) 0.94966(18) 0.0198(8) Uani 1 1 d . . . . .
H22C H 0.8274 0.3336 0.9079 0.024 Uiso 1 1 calc R U . . .
C23C C 0.9063(2) 0.2561(2) 0.94882(19) 0.0237(9) Uani 1 1 d . . . . .
C24C C 0.9434(2) 0.2253(2) 1.0081(2) 0.0233(8) Uani 1 1 d . . . . .
H24C H 0.9824 0.1874 1.0076 0.028 Uiso 1 1 calc R U . . .
C25C C 0.9217(2) 0.2515(2) 1.06792(19) 0.0217(8) Uani 1 1 d . . . . .
C26C C 0.8644(2) 0.3066(2) 1.06903(18) 0.0194(8) Uani 1 1 d . . . . .
H26C H 0.8504 0.3224 1.1113 0.023 Uiso 1 1 calc R U . . .
C27C C 0.9274(3) 0.2301(3) 0.8821(2) 0.0335(10) Uani 1 1 d . . . . .
C28C C 0.9604(2) 0.2187(3) 1.1334(2) 0.0313(10) Uani 1 1 d . . . . .
F271 F 0.8647(11) 0.2320(9) 0.8331(9) 0.053(4) Uani 0.5 1 d . U P B 1
F272 F 0.9800(11) 0.2682(11) 0.8564(12) 0.066(4) Uani 0.5 1 d . U P B 1
F273 F 0.9470(8) 0.1572(8) 0.8813(8) 0.074(4) Uani 0.5 1 d . U P B 1
F274 F 0.9623(12) 0.2868(10) 0.8533(10) 0.052(3) Uani 0.5 1 d . U P B 2
F275 F 0.9820(7) 0.1762(9) 0.8892(8) 0.071(4) Uani 0.5 1 d . U P B 2
F276 F 0.8690(11) 0.2078(10) 0.8403(10) 0.069(4) Uani 0.5 1 d . U P B 2
F281 F 1.03245(15) 0.19336(17) 1.12980(13) 0.0498(7) Uani 1 1 d . . . . .
F282 F 0.92046(18) 0.15978(19) 1.15313(15) 0.0649(9) Uani 1 1 d . . . . .
F283 F 0.96614(16) 0.26870(17) 1.18357(12) 0.0481(7) Uani 1 1 d . . . . .
C31C C 0.7548(2) 0.4487(2) 1.07785(18) 0.0179(8) Uani 1 1 d . . . . .
C32C C 0.8248(2) 0.4730(2) 1.11563(18) 0.0209(8) Uani 1 1 d . . . . .
H32C H 0.8733 0.4557 1.1034 0.025 Uiso 1 1 calc R U . . .
C33C C 0.8255(2) 0.5219(2) 1.17062(18) 0.0233(8) Uani 1 1 d . . . . .
C34C C 0.7567(2) 0.5500(2) 1.18972(19) 0.0251(9) Uani 1 1 d . . . . .
H34C H 0.7575 0.5839 1.2268 0.030 Uiso 1 1 calc R U . . .
C35C C 0.6864(2) 0.5271(2) 1.1529(2) 0.0259(9) Uani 1 1 d . . . . .
C36C C 0.6854(2) 0.4776(2) 1.09897(19) 0.0226(8) Uani 1 1 d . . . . .
H36C H 0.6363 0.4625 1.0753 0.027 Uiso 1 1 calc R U . . .
C37C C 0.9032(2) 0.5429(3) 1.2094(2) 0.0323(10) Uani 1 1 d . . . . .
C38C C 0.6112(2) 0.5558(3) 1.1732(2) 0.0346(10) Uani 1 1 d . . . . .
F371 F 0.94716(17) 0.58287(18) 1.17293(16) 0.0619(9) Uani 1 1 d . . . . .
F372 F 0.94564(14) 0.48208(16) 1.23047(14) 0.0473(7) Uani 1 1 d . . . . .
F373 F 0.89616(17) 0.5830(2) 1.26449(16) 0.0720(11) Uani 1 1 d . . . . .
F381 F 0.5759(8) 0.5039(7) 1.2038(7) 0.082(4) Uani 0.5 1 d . U P C 1
F382 F 0.6204(9) 0.6135(9) 1.2150(5) 0.071(4) Uani 0.5 1 d . U P C 1
F383 F 0.5631(8) 0.5772(8) 1.1214(8) 0.078(4) Uani 0.5 1 d . U P C 1
F384 F 0.5938(8) 0.5261(9) 1.2306(5) 0.079(4) Uani 0.5 1 d . U P C 2
F385 F 0.6123(9) 0.6292(8) 1.1835(6) 0.076(4) Uani 0.5 1 d . U P C 2
F386 F 0.5485(7) 0.5439(7) 1.1296(8) 0.069(4) Uani 0.5 1 d . U P C 2
C41C C 0.67560(19) 0.3447(2) 0.99502(17) 0.0159(7) Uani 1 1 d . . . . .
C42C C 0.6418(2) 0.3117(2) 1.04781(17) 0.0179(8) Uani 1 1 d . . . . .
H42C H 0.6618 0.3249 1.0929 0.021 Uiso 1 1 calc R U . . .
C43C C 0.5803(2) 0.2606(2) 1.03690(18) 0.0201(8) Uani 1 1 d . . . . .
C44C C 0.5502(2) 0.2383(2) 0.97229(19) 0.0240(9) Uani 1 1 d . . . . .
H44C H 0.5083 0.2029 0.9647 0.029 Uiso 1 1 calc R U . . .
C45C C 0.5834(2) 0.2693(2) 0.91893(18) 0.0227(8) Uani 1 1 d . . . . .
C46C C 0.6439(2) 0.3213(2) 0.92990(17) 0.0197(8) Uani 1 1 d . . . . .
H46C H 0.6647 0.3419 0.8921 0.024 Uiso 1 1 calc R U . . .
C47C C 0.5480(2) 0.2269(3) 1.0960(2) 0.0295(10) Uani 1 1 d . . . . .
C48C C 0.5544(2) 0.2451(3) 0.8480(2) 0.0344(10) Uani 1 1 d . . . . .
F471 F 0.54594(15) 0.27505(15) 1.14679(12) 0.0429(7) Uani 1 1 d . . . . .
F472 F 0.59114(17) 0.16820(16) 1.12207(14) 0.0521(8) Uani 1 1 d . . . . .
F473 F 0.47555(15) 0.2003(2) 1.08028(13) 0.0642(10) Uani 1 1 d . . . . .
F481 F 0.48467(17) 0.2117(2) 0.84202(13) 0.0657(10) Uani 1 1 d . . . . .
F482 F 0.6041(2) 0.19811(19) 0.82361(14) 0.0675(10) Uani 1 1 d . . . . .
F483 F 0.54678(15) 0.30351(16) 0.80468(11) 0.0438(7) Uani 1 1 d . . . . .
O1 O 0.7248(2) 0.24184(19) 0.24583(16) 0.0468(8) Uani 1 1 d . . . . .
O2 O 0.7249(2) 0.3838(2) 0.31092(16) 0.0500(9) Uani 1 1 d . . . . .
C1D C 0.6656(3) 0.2617(3) 0.2852(3) 0.0492(13) Uani 1 1 d . . . . .
H1D1 H 0.6804 0.2437 0.3321 0.059 Uiso 1 1 calc R U . . .
H1D2 H 0.6159 0.2365 0.2667 0.059 Uiso 1 1 calc R U . . .
C2D C 0.6536(3) 0.3462(3) 0.2854(3) 0.0512(13) Uani 1 1 d . . . . .
H2D1 H 0.6357 0.3638 0.2389 0.061 Uiso 1 1 calc R U . . .
H2D2 H 0.6125 0.3589 0.3139 0.061 Uiso 1 1 calc R U . . .
C3D C 0.7853(3) 0.3620(3) 0.2724(3) 0.0507(13) Uani 1 1 d . . . . .
H3D1 H 0.8351 0.3867 0.2912 0.061 Uiso 1 1 calc R U . . .
H3D2 H 0.7716 0.3795 0.2252 0.061 Uiso 1 1 calc R U . . .
C4D C 0.7960(3) 0.2786(3) 0.2731(3) 0.0526(14) Uani 1 1 d . . . . .
H4D1 H 0.8382 0.2649 0.2460 0.063 Uiso 1 1 calc R U . . .
H4D2 H 0.8119 0.2612 0.3200 0.063 Uiso 1 1 calc R U . . .
O1F O 0.05961(18) 0.0539(2) -0.0020(2) 0.0555(10) Uani 1 1 d . . . . .
C1F C 0.0479(3) 0.0174(3) 0.0583(3) 0.0548(14) Uani 1 1 d . . . . .
H2X1 H 0.0634 0.0517 0.0970 0.066 Uiso 1 1 calc R U . . .
H2X2 H 0.0814 -0.0284 0.0645 0.066 Uiso 1 1 calc R U . . .
C2F C 0.0366(3) 0.0051(3) -0.0573(3) 0.0573(15) Uani 1 1 d . . . . .
H3X1 H 0.0700 -0.0408 -0.0534 0.069 Uiso 1 1 calc R U . . .
H3X2 H 0.0435 0.0311 -0.1000 0.069 Uiso 1 1 calc R U . . .
O1G O 0.4344(2) 1.0471(3) 0.9815(2) 0.0698(12) Uani 1 1 d . . . . .
C1G C 0.4413(3) 0.9987(4) 1.0395(3) 0.0684(18) Uani 1 1 d . . . . .
H4X1 H 0.4161 0.9494 1.0268 0.082 Uiso 1 1 calc R U . . .
H4X2 H 0.4135 1.0219 1.0746 0.082 Uiso 1 1 calc R U . . .
C2G C 0.4753(3) 1.0142(4) 0.9326(3) 0.0633(16) Uani 1 1 d . . . . .
H5X1 H 0.4725 1.0480 0.8928 0.076 Uiso 1 1 calc R U . . .
H5X2 H 0.4506 0.9653 0.9177 0.076 Uiso 1 1 calc R U . . .

loop_
_atom_site_aniso_label
_atom_site_aniso_U_11
_atom_site_aniso_U_22
_atom_site_aniso_U_33
_atom_site_aniso_U_23
_atom_site_aniso_U_13
_atom_site_aniso_U_12
Rh1 0.02560(16) 0.01927(18) 0.01870(16) -0.00246(13) 0.00283(11) 0.00015(13)
N1 0.0252(16) 0.0204(19) 0.0288(18) -0.0013(15) 0.0024(13) 0.0018(14)
N2 0.0232(16) 0.025(2) 0.0294(18) 0.0067(15) 0.0024(13) 0.0020(14)
N3 0.0192(15) 0.0160(18) 0.0238(16) -0.0006(14) 0.0015(12) -0.0012(13)
C1A 0.030(2) 0.020(2) 0.039(2) -0.0055(19) 0.0031(18) 0.0011(17)
C2A 0.028(2) 0.014(2) 0.050(3) 0.002(2) 0.0033(19) 0.0011(17)
C3A 0.0191(18) 0.015(2) 0.030(2) 0.0006(17) 0.0026(15) 0.0002(15)
C4A 0.0228(18) 0.024(2) 0.0224(19) -0.0032(18) 0.0027(15) -0.0021(16)
C5A 0.035(2) 0.015(2) 0.0144(17) 0.0005(15) 0.0004(15) -0.0021(16)
C6A 0.035(2) 0.032(3) 0.040(3) -0.012(2) -0.0013(19) 0.007(2)
C7A 0.060(3) 0.035(3) 0.045(3) -0.012(2) -0.006(2) 0.024(3)
C8A 0.096(4) 0.017(3) 0.026(2) -0.0003(19) 0.002(2) 0.005(3)
C9A 0.075(4) 0.030(3) 0.035(3) -0.008(2) 0.017(2) -0.025(3)
C10A 0.043(2) 0.029(3) 0.037(2) -0.009(2) 0.013(2) -0.011(2)
C11A 0.045(3) 0.033(3) 0.032(2) 0.014(2) 0.005(2) 0.004(2)
C1B 0.035(2) 0.039(3) 0.021(2) -0.0091(19) 0.0033(17) 0.0046(19)
C2B 0.038(2) 0.038(3) 0.021(2) -0.0067(19) 0.0025(17) -0.001(2)
C3B 0.032(2) 0.049(3) 0.031(2) -0.007(2) -0.0044(18) -0.001(2)
C4B 0.035(2) 0.047(3) 0.030(2) -0.002(2) -0.0005(18) 0.006(2)
C5B 0.035(2) 0.028(3) 0.022(2) 0.0042(18) 0.0024(17) 0.0070(18)
C6B 0.039(2) 0.024(2) 0.0205(19) 0.0063(17) 0.0029(17) 0.0019(18)
C7B 0.038(2) 0.043(3) 0.028(2) 0.003(2) 0.0091(18) -0.005(2)
C8B 0.038(2) 0.052(3) 0.029(2) -0.004(2) 0.0123(19) 0.004(2)
B1C 0.0172(19) 0.015(2) 0.020(2) 0.0004(18) 0.0023(16) -0.0009(16)
C11C 0.0243(18) 0.015(2) 0.0165(18) -0.0037(15) 0.0036(14) 0.0003(15)
C12C 0.030(2) 0.016(2) 0.025(2) -0.0016(17) 0.0065(16) -0.0013(16)
C13C 0.041(2) 0.018(2) 0.027(2) 0.0013(18) 0.0017(17) 0.0006(19)
C14C 0.053(3) 0.018(2) 0.027(2) 0.0042(18) 0.0084(19) -0.003(2)
C15C 0.041(2) 0.021(2) 0.034(2) -0.0040(19) 0.0176(19) -0.0072(19)
C16C 0.028(2) 0.020(2) 0.028(2) -0.0043(17) 0.0069(16) -0.0038(16)
C17C 0.054(3) 0.029(3) 0.045(3) 0.010(2) -0.002(2) 0.005(2)
C18C 0.046(3) 0.034(3) 0.053(3) -0.003(2) 0.025(2) -0.009(2)
F171 0.036(5) 0.065(8) 0.093(9) 0.047(7) 0.020(5) 0.009(4)
F172 0.063(9) 0.075(10) 0.048(6) -0.009(6) -0.020(5) 0.025(7)
F173 0.042(4) 0.027(5) 0.117(11) 0.008(6) -0.002(6) 0.010(4)
F174 0.065(9) 0.091(11) 0.086(6) 0.009(7) 0.004(7) 0.053(8)
F175 0.083(7) 0.048(9) 0.109(10) 0.061(8) -0.019(7) -0.004(6)
F176 0.051(6) 0.053(6) 0.094(12) 0.011(7) -0.030(7) -0.008(4)
F181 0.093(3) 0.100(3) 0.061(2) 0.004(2) 0.0405(19) -0.043(2)
F182 0.110(3) 0.104(3) 0.147(4) -0.093(3) 0.093(3) -0.087(3)
F183 0.0419(19) 0.106(3) 0.150(4) 0.055(3) 0.034(2) -0.010(2)
C21C 0.0171(17) 0.012(2) 0.0202(18) -0.0008(15) -0.0007(14) -0.0035(14)
C22C 0.0231(18) 0.017(2) 0.0189(18) 0.0013(16) 0.0019(14) -0.0016(15)
C23C 0.0261(19) 0.017(2) 0.029(2) -0.0001(17) 0.0081(16) -0.0010(16)
C24C 0.0183(17) 0.017(2) 0.035(2) 0.0017(17) 0.0037(16) 0.0009(15)
C25C 0.0189(17) 0.020(2) 0.025(2) 0.0045(17) -0.0025(15) -0.0017(15)
C26C 0.0229(18) 0.016(2) 0.0185(18) -0.0026(16) 0.0010(14) -0.0050(15)
C27C 0.047(3) 0.025(3) 0.030(2) 0.002(2) 0.012(2) 0.011(2)
C28C 0.030(2) 0.032(3) 0.031(2) 0.008(2) -0.0020(17) 0.0026(19)
F271 0.064(5) 0.066(8) 0.026(4) -0.012(5) -0.005(4) 0.031(6)
F272 0.059(7) 0.086(12) 0.064(6) -0.019(8) 0.045(5) -0.016(7)
F273 0.155(12) 0.034(5) 0.037(5) -0.002(4) 0.026(8) 0.041(7)
F274 0.086(10) 0.042(6) 0.036(4) 0.005(4) 0.038(5) 0.006(5)
F275 0.100(8) 0.077(10) 0.043(5) 0.006(6) 0.030(6) 0.067(6)
F276 0.073(8) 0.088(11) 0.053(8) -0.049(7) 0.030(6) -0.030(7)
F281 0.0382(14) 0.064(2) 0.0446(15) 0.0135(14) -0.0058(12) 0.0243(14)
F282 0.0675(19) 0.063(2) 0.0590(19) 0.0394(17) -0.0119(15) -0.0220(17)
F283 0.0578(17) 0.0567(19) 0.0253(13) 0.0009(13) -0.0116(12) 0.0192(14)
C31C 0.0218(18) 0.013(2) 0.0189(18) 0.0001(15) 0.0016(14) -0.0012(14)
C32C 0.0237(18) 0.017(2) 0.0215(19) -0.0023(16) 0.0019(15) 0.0005(16)
C33C 0.029(2) 0.018(2) 0.0218(19) -0.0050(17) 0.0012(16) -0.0033(16)
C34C 0.034(2) 0.020(2) 0.0211(19) -0.0035(16) 0.0031(16) -0.0012(17)
C35C 0.029(2) 0.021(2) 0.029(2) -0.0020(18) 0.0068(16) 0.0015(17)
C36C 0.0240(19) 0.019(2) 0.0244(19) -0.0005(17) 0.0016(15) 0.0008(16)
C37C 0.033(2) 0.031(3) 0.031(2) -0.013(2) -0.0029(18) -0.0005(19)
C38C 0.034(2) 0.028(3) 0.043(3) -0.008(2) 0.010(2) 0.001(2)
F371 0.0487(16) 0.065(2) 0.067(2) 0.0153(16) -0.0126(14) -0.0321(15)
F372 0.0353(14) 0.0449(18) 0.0560(17) -0.0012(14) -0.0150(12) 0.0040(12)
F373 0.0496(17) 0.096(3) 0.064(2) -0.0599(19) -0.0166(15) 0.0106(17)
F381 0.062(6) 0.056(6) 0.141(11) 0.019(7) 0.069(7) 0.001(4)
F382 0.042(4) 0.086(9) 0.085(7) -0.071(7) 0.014(6) 0.008(6)
F383 0.056(8) 0.122(11) 0.055(5) 0.009(7) 0.011(5) 0.062(7)
F384 0.068(7) 0.122(11) 0.055(5) 0.010(5) 0.040(5) 0.028(7)
F385 0.054(6) 0.039(5) 0.144(11) -0.025(7) 0.043(8) 0.004(4)
F386 0.025(3) 0.102(9) 0.080(8) -0.053(7) 0.004(4) 0.008(5)
C41C 0.0167(16) 0.011(2) 0.0196(18) -0.0010(15) 0.0002(14) 0.0022(14)
C42C 0.0201(17) 0.016(2) 0.0161(17) -0.0007(15) -0.0014(14) 0.0027(15)
C43C 0.0191(17) 0.018(2) 0.0238(19) 0.0022(16) 0.0043(15) 0.0021(15)
C44C 0.0192(18) 0.023(2) 0.029(2) -0.0009(17) 0.0004(15) -0.0037(16)
C45C 0.0213(18) 0.025(2) 0.0205(19) -0.0054(17) -0.0017(15) -0.0022(16)
C46C 0.0225(18) 0.021(2) 0.0159(17) 0.0017(16) 0.0025(14) 0.0003(15)
C47C 0.027(2) 0.036(3) 0.026(2) 0.0036(19) 0.0043(16) -0.0060(19)
C48C 0.035(2) 0.040(3) 0.028(2) -0.006(2) 0.0009(18) -0.014(2)
F471 0.0576(16) 0.0456(17) 0.0293(13) -0.0015(12) 0.0203(12) -0.0032(13)
F472 0.0722(19) 0.0368(17) 0.0510(17) 0.0258(14) 0.0221(14) 0.0129(14)
F473 0.0387(15) 0.114(3) 0.0396(15) 0.0131(17) 0.0059(12) -0.0431(17)
F481 0.0626(18) 0.099(3) 0.0323(15) -0.0063(16) -0.0063(13) -0.0569(19)
F482 0.086(2) 0.072(2) 0.0402(16) -0.0344(16) -0.0103(15) 0.0236(19)
F483 0.0504(15) 0.0570(19) 0.0206(12) 0.0017(12) -0.0073(11) -0.0092(13)
O1 0.066(2) 0.034(2) 0.0399(18) -0.0015(15) 0.0044(16) -0.0022(17)
O2 0.072(2) 0.041(2) 0.0350(18) -0.0115(16) 0.0028(16) -0.0087(18)
C1D 0.054(3) 0.053(4) 0.040(3) 0.008(2) 0.001(2) -0.011(3)
C2D 0.057(3) 0.052(4) 0.043(3) -0.007(3) 0.000(2) 0.003(3)
C3D 0.067(3) 0.046(3) 0.040(3) -0.001(2) 0.012(2) -0.018(3)
C4D 0.052(3) 0.053(4) 0.054(3) 0.002(3) 0.012(3) -0.001(3)
O1F 0.0323(17) 0.033(2) 0.099(3) 0.007(2) 0.0002(18) -0.0067(15)
C1F 0.044(3) 0.037(3) 0.077(4) -0.002(3) -0.015(3) 0.006(2)
C2F 0.052(3) 0.041(3) 0.081(4) 0.008(3) 0.016(3) 0.010(3)
O1G 0.049(2) 0.070(3) 0.090(3) -0.010(3) 0.008(2) 0.019(2)
C1G 0.042(3) 0.081(5) 0.086(5) -0.008(4) 0.023(3) 0.005(3)
C2G 0.063(4) 0.059(4) 0.068(4) -0.015(3) 0.010(3) 0.005(3)

loop_
_atom_type_symbol
_atom_type_description
_atom_type_scat_dispersion_real
_atom_type_scat_dispersion_imag
_atom_type_scat_source
C C 0.0033 0.0016 'International Tables Vol C Tables 4.2.6.8 and 6.1.1.4'
H H 0.0000 0.0000 'International Tables Vol C Tables 4.2.6.8 and 6.1.1.4'
B B 0.0013 0.0007 'International Tables Vol C Tables 4.2.6.8 and 6.1.1.4'
N N 0.0061 0.0033 'International Tables Vol C Tables 4.2.6.8 and 6.1.1.4'
F F 0.0171 0.0103 'International Tables Vol C Tables 4.2.6.8 and 6.1.1.4'
Rh Rh -1.1178 0.9187 'International Tables Vol C Tables 4.2.6.8 and 6.1.1.4'
O O 0.0106 0.0060 'International Tables Vol C Tables 4.2.6.8 and 6.1.1.4'

loop_
_geom_angle_atom_site_label_1
_geom_angle_atom_site_label_2
_geom_angle_atom_site_label_3
_geom_angle
_geom_angle_site_symmetry_1
_geom_angle_site_symmetry_3
N1 Rh1 N3 78.49(12) . .
N1 Rh1 C5B 152.11(14) . .
N3 Rh1 C5B 93.19(14) . .
N1 Rh1 C1B 97.91(15) . .
N3 Rh1 C1B 160.18(14) . .
C5B Rh1 C1B 98.30(16) . .
N1 Rh1 C6B 168.42(14) . .
N3 Rh1 C6B 97.83(14) . .
C5B Rh1 C6B 38.10(15) . .
C1B Rh1 C6B 81.80(17) . .
N1 Rh1 C2B 96.93(15) . .
N3 Rh1 C2B 161.25(14) . .
C5B Rh1 C2B 82.40(17) . .
C1B Rh1 C2B 37.89(15) . .
C6B Rh1 C2B 89.93(17) . .
C3A N1 C1A 105.3(3) . .
C3A N1 Rh1 111.6(3) . .
C1A N1 Rh1 142.7(3) . .
C3A N2 C2A 106.6(3) . .
C3A N2 C11A 126.1(4) . .
C2A N2 C11A 127.3(4) . .
C4A N3 C5A 118.9(3) . .
C4A N3 Rh1 114.4(3) . .
C5A N3 Rh1 126.7(2) . .
C2A C1A N1 109.6(4) . .
C2A C1A H1A 125.2 . .
N1 C1A H1A 125.2 . .
C1A C2A N2 106.8(4) . .
C1A C2A H2A 126.6 . .
N2 C2A H2A 126.6 . .
N2 C3A N1 111.7(3) . .
N2 C3A C4A 128.9(3) . .
N1 C3A C4A 119.4(3) . .
N3 C4A C3A 115.9(3) . .
N3 C4A H4A 122.0 . .
C3A C4A H4A 122.0 . .
C10A C5A C6A 121.4(4) . .
C10A C5A N3 119.2(4) . .
C6A C5A N3 119.4(4) . .
C5A C6A C7A 118.7(4) . .
C5A C6A H6A 120.6 . .
C7A C6A H6A 120.6 . .
C8A C7A C6A 121.2(5) . .
C8A C7A H7A 119.4 . .
C6A C7A H7A 119.4 . .
C9A C8A C7A 119.6(4) . .
C9A C8A H8A 120.2 . .
C7A C8A H8A 120.2 . .
C8A C9A C10A 120.2(5) . .
C8A C9A H9A 119.9 . .
C10A C9A H9A 119.9 . .
C5A C10A C9A 118.8(4) . .
C5A C10A H10A 120.6 . .
C9A C10A H10A 120.6 . .
N2 C11A H11A 109.5 . .
N2 C11A H11B 109.5 . .
H11A C11A H11B 109.5 . .
N2 C11A H11C 109.5 . .
H11A C11A H11C 109.5 . .
H11B C11A H11C 109.5 . .
C2B C1B C8B 125.2(4) . .
C2B C1B Rh1 71.7(2) . .
C8B C1B Rh1 110.0(3) . .
C2B C1B H1B 117.4 . .
C8B C1B H1B 117.4 . .
Rh1 C1B H1B 88.3 . .
C1B C2B C3B 123.6(4) . .
C1B C2B Rh1 70.4(2) . .
C3B C2B Rh1 111.7(3) . .
C1B C2B H2B 118.2 . .
C3B C2B H2B 118.2 . .
Rh1 C2B H2B 87.9 . .
C2B C3B C4B 112.2(3) . .
C2B C3B H3B1 109.2 . .
C4B C3B H3B1 109.2 . .
C2B C3B H3B2 109.2 . .
C4B C3B H3B2 109.2 . .
H3B1 C3B H3B2 107.9 . .
C5B C4B C3B 113.2(4) . .
C5B C4B H4B1 108.9 . .
C3B C4B H4B1 108.9 . .
C5B C4B H4B2 108.9 . .
C3B C4B H4B2 108.9 . .
H4B1 C4B H4B2 107.7 . .
C6B C5B C4B 125.5(4) . .
C6B C5B Rh1 72.0(2) . .
C4B C5B Rh1 109.2(3) . .
C6B C5B H5B 117.2 . .
C4B C5B H5B 117.2 . .
Rh1 C5B H5B 88.7 . .
C5B C6B C7B 124.7(4) . .
C5B C6B Rh1 69.9(2) . .
C7B C6B Rh1 113.0(3) . .
C5B C6B H6B 117.7 . .
C7B C6B H6B 117.7 . .
Rh1 C6B H6B 87.1 . .
C6B C7B C8B 112.4(4) . .
C6B C7B H7B1 109.1 . .
C8B C7B H7B1 109.1 . .
C6B C7B H7B2 109.1 . .
C8B C7B H7B2 109.1 . .
H7B1 C7B H7B2 107.9 . .
C1B C8B C7B 113.5(3) . .
C1B C8B H8B1 108.9 . .
C7B C8B H8B1 108.9 . .
C1B C8B H8B2 108.9 . .
C7B C8B H8B2 108.9 . .
H8B1 C8B H8B2 107.7 . .
C11C B1C C31C 103.0(3) . .
C11C B1C C41C 112.8(3) . .
C31C B1C C41C 111.8(3) . .
C11C B1C C21C 112.1(3) . .
C31C B1C C21C 113.6(3) . .
C41C B1C C21C 103.7(3) . .
C12C C11C C16C 115.2(3) . .
C12C C11C B1C 122.2(3) . .
C16C C11C B1C 121.8(3) . .
C13C C12C C11C 122.8(4) . .
C13C C12C H12C 118.6 . .
C11C C12C H12C 118.6 . .
C14C C13C C12C 120.4(4) . .
C14C C13C C17C 119.7(4) . .
C12C C13C C17C 119.8(4) . .
C13C C14C C15C 118.4(4) . .
C13C C14C H14C 120.8 . .
C15C C14C H14C 120.8 . .
C14C C15C C16C 120.9(4) . .
C14C C15C C18C 118.4(4) . .
C16C C15C C18C 120.7(4) . .
C15C C16C C11C 122.2(4) . .
C15C C16C H16C 118.9 . .
C11C C16C H16C 118.9 . .
F175 C17C F174 107.2(14) . .
F172 C17C F173 105.2(13) . .
F175 C17C F176 105.6(14) . .
F174 C17C F176 104.1(14) . .
F172 C17C F171 104.2(13) . .
F173 C17C F171 105.2(12) . .
F175 C17C C13C 114.4(11) . .
F174 C17C C13C 111.6(11) . .
F172 C17C C13C 112.8(11) . .
F173 C17C C13C 113.6(9) . .
F176 C17C C13C 113.3(12) . .
F171 C17C C13C 114.8(10) . .
F182 C18C F183 109.4(5) . .
F182 C18C F181 104.5(4) . .
F183 C18C F181 102.4(4) . .
F182 C18C C15C 112.9(4) . .
F183 C18C C15C 113.5(4) . .
F181 C18C C15C 113.2(4) . .
C26C C21C C22C 115.2(3) . .
C26C C21C B1C 123.5(3) . .
C22C C21C B1C 121.1(3) . .
C23C C22C C21C 122.5(3) . .
C23C C22C H22C 118.7 . .
C21C C22C H22C 118.7 . .
C24C C23C C22C 121.0(4) . .
C24C C23C C27C 120.2(4) . .
C22C C23C C27C 118.8(4) . .
C23C C24C C25C 117.8(3) . .
C23C C24C H24C 121.1 . .
C25C C24C H24C 121.1 . .
C24C C25C C26C 121.5(3) . .
C24C C25C C28C 119.2(3) . .
C26C C25C C28C 119.3(3) . .
C25C C26C C21C 122.0(3) . .
C25C C26C H26C 119.0 . .
C21C C26C H26C 119.0 . .
F272 C27C F273 107.9(10) . .
F276 C27C F274 107.9(13) . .
F276 C27C F275 109.4(11) . .
F274 C27C F275 103.2(10) . .
F272 C27C F271 103.4(14) . .
F273 C27C F271 101.2(10) . .
F276 C27C C23C 114.4(9) . .
F272 C27C C23C 117.4(11) . .
F273 C27C C23C 113.5(8) . .
F274 C27C C23C 109.2(9) . .
F275 C27C C23C 112.1(8) . .
F271 C27C C23C 111.8(9) . .
F282 C28C F281 105.9(4) . .
F282 C28C F283 106.5(4) . .
F281 C28C F283 106.7(3) . .
F282 C28C C25C 111.8(3) . .
F281 C28C C25C 113.0(3) . .
F283 C28C C25C 112.4(4) . .
C32C C31C C36C 115.4(3) . .
C32C C31C B1C 122.4(3) . .
C36C C31C B1C 121.7(3) . .
C33C C32C C31C 122.0(3) . .
C33C C32C H32C 119.0 . .
C31C C32C H32C 119.0 . .
C34C C33C C32C 121.4(3) . .
C34C C33C C37C 120.4(3) . .
C32C C33C C37C 118.2(3) . .
C33C C34C C35C 117.8(4) . .
C33C C34C H34C 121.1 . .
C35C C34C H34C 121.1 . .
C36C C35C C34C 121.0(3) . .
C36C C35C C38C 120.3(4) . .
C34C C35C C38C 118.7(4) . .
C35C C36C C31C 122.4(3) . .
C35C C36C H36C 118.8 . .
C31C C36C H36C 118.8 . .
F371 C37C F373 107.1(4) . .
F371 C37C F372 105.9(3) . .
F373 C37C F372 105.8(4) . .
F371 C37C C33C 112.6(3) . .
F373 C37C C33C 112.7(3) . .
F372 C37C C33C 112.2(4) . .
F383 C38C F381 107.0(9) . .
F383 C38C F382 107.1(10) . .
F381 C38C F382 105.9(9) . .
F385 C38C F386 104.9(10) . .
F385 C38C F384 104.8(9) . .
F386 C38C F384 104.5(9) . .
F383 C38C C35C 111.5(7) . .
F385 C38C C35C 112.5(8) . .
F381 C38C C35C 111.4(7) . .
F382 C38C C35C 113.6(7) . .
F386 C38C C35C 115.4(7) . .
F384 C38C C35C 113.7(7) . .
C46C C41C C42C 115.3(3) . .
C46C C41C B1C 122.0(3) . .
C42C C41C B1C 122.3(3) . .
C43C C42C C41C 122.5(3) . .
C43C C42C H42C 118.7 . .
C41C C42C H42C 118.7 . .
C44C C43C C42C 121.0(3) . .
C44C C43C C47C 119.5(3) . .
C42C C43C C47C 119.4(3) . .
C43C C44C C45C 117.6(3) . .
C43C C44C H44C 121.2 . .
C45C C44C H44C 121.2 . .
C46C C45C C44C 121.2(3) . .
C46C C45C C48C 119.2(3) . .
C44C C45C C48C 119.6(3) . .
C45C C46C C41C 122.3(3) . .
C45C C46C H46C 118.9 . .
C41C C46C H46C 118.9 . .
F473 C47C F471 106.7(3) . .
F473 C47C F472 105.8(4) . .
F471 C47C F472 105.5(3) . .
F473 C47C C43C 112.9(3) . .
F471 C47C C43C 113.6(3) . .
F472 C47C C43C 111.7(3) . .
F481 C48C F482 107.9(4) . .
F481 C48C F483 105.8(4) . .
F482 C48C F483 104.9(3) . .
F481 C48C C45C 113.2(3) . .
F482 C48C C45C 111.9(4) . .
F483 C48C C45C 112.5(4) . .
C1D O1 C4D 108.8(4) . .
C2D O2 C3D 109.6(4) . .
O1 C1D C2D 110.9(4) . .
O1 C1D H1D1 109.5 . .
C2D C1D H1D1 109.5 . .
O1 C1D H1D2 109.5 . .
C2D C1D H1D2 109.5 . .
H1D1 C1D H1D2 108.1 . .
O2 C2D C1D 110.5(4) . .
O2 C2D H2D1 109.6 . .
C1D C2D H2D1 109.6 . .
O2 C2D H2D2 109.6 . .
C1D C2D H2D2 109.6 . .
H2D1 C2D H2D2 108.1 . .
O2 C3D C4D 111.1(4) . .
O2 C3D H3D1 109.4 . .
C4D C3D H3D1 109.4 . .
O2 C3D H3D2 109.4 . .
C4D C3D H3D2 109.4 . .
H3D1 C3D H3D2 108.0 . .
O1 C4D C3D 110.3(4) . .
O1 C4D H4D1 109.6 . .
C3D C4D H4D1 109.6 . .
O1 C4D H4D2 109.6 . .
C3D C4D H4D2 109.6 . .
H4D1 C4D H4D2 108.1 . .
C1F O1F C2F 109.4(4) . .
O1F C1F C2F 110.9(4) . 3
O1F C1F H2X1 109.5 . .
C2F C1F H2X1 109.5 3 .
O1F C1F H2X2 109.5 . .
C2F C1F H2X2 109.5 3 .
H2X1 C1F H2X2 108.0 . .
O1F C2F C1F 110.0(4) . 3
O1F C2F H3X1 109.7 . .
C1F C2F H3X1 109.7 3 .
O1F C2F H3X2 109.7 . .
C1F C2F H3X2 109.7 3 .
H3X1 C2F H3X2 108.2 . .
C2G O1G C1G 108.7(5) . .
O1G C1G C2G 111.6(5) . 3_677
O1G C1G H4X1 109.3 . .
C2G C1G H4X1 109.3 3_677 .
O1G C1G H4X2 109.3 . .
C2G C1G H4X2 109.3 3_677 .
H4X1 C1G H4X2 108.0 . .
O1G C2G C1G 110.5(5) . 3_677
O1G C2G H5X1 109.6 . .
C1G C2G H5X1 109.6 3_677 .
O1G C2G H5X2 109.6 . .
C1G C2G H5X2 109.6 3_677 .
H5X1 C2G H5X2 108.1 . .

loop_
_geom_bond_atom_site_label_1
_geom_bond_atom_site_label_2
_geom_bond_distance
_geom_bond_site_symmetry_2
Rh1 N1 2.095(3) .
Rh1 N3 2.115(3) .
Rh1 C5B 2.114(4) .
Rh1 C1B 2.138(4) .
Rh1 C6B 2.142(4) .
Rh1 C2B 2.154(4) .
N1 C3A 1.331(5) .
N1 C1A 1.359(5) .
N2 C3A 1.336(5) .
N2 C2A 1.365(5) .
N2 C11A 1.470(5) .
N3 C4A 1.289(5) .
N3 C5A 1.430(5) .
C1A C2A 1.357(6) .
C1A H1A 0.9500 .
C2A H2A 0.9500 .
C3A C4A 1.447(6) .
C4A H4A 0.9500 .
C5A C10A 1.376(6) .
C5A C6A 1.374(6) .
C6A C7A 1.380(7) .
C6A H6A 0.9500 .
C7A C8A 1.368(7) .
C7A H7A 0.9500 .
C8A C9A 1.378(7) .
C8A H8A 0.9500 .
C9A C10A 1.392(7) .
C9A H9A 0.9500 .
C10A H10A 0.9500 .
C11A H11A 0.9800 .
C11A H11B 0.9800 .
C11A H11C 0.9800 .
C1B C2B 1.393(6) .
C1B C8B 1.505(6) .
C1B H1B 0.9500 .
C2B C3B 1.513(6) .
C2B H2B 0.9500 .
C3B C4B 1.529(6) .
C3B H3B1 0.9900 .
C3B H3B2 0.9900 .
C4B C5B 1.507(6) .
C4B H4B1 0.9900 .
C4B H4B2 0.9900 .
C5B C6B 1.389(6) .
C5B H5B 0.9500 .
C6B C7B 1.515(5) .
C6B H6B 0.9500 .
C7B C8B 1.531(7) .
C7B H7B1 0.9900 .
C7B H7B2 0.9900 .
C8B H8B1 0.9900 .
C8B H8B2 0.9900 .
B1C C11C 1.637(6) .
B1C C31C 1.639(5) .
B1C C41C 1.637(5) .
B1C C21C 1.639(5) .
C11C C12C 1.397(5) .
C11C C16C 1.403(5) .
C12C C13C 1.387(6) .
C12C H12C 0.9500 .
C13C C14C 1.381(6) .
C13C C17C 1.486(6) .
C14C C15C 1.379(6) .
C14C H14C 0.9500 .
C15C C16C 1.388(6) .
C15C C18C 1.489(6) .
C16C H16C 0.9500 .
C17C F175 1.31(2) .
C17C F174 1.30(2) .
C17C F172 1.35(2) .
C17C F173 1.32(2) .
C17C F176 1.30(2) .
C17C F171 1.353(19) .
C18C F182 1.296(6) .
C18C F183 1.309(6) .
C18C F181 1.329(6) .
C21C C26C 1.401(5) .
C21C C22C 1.403(5) .
C22C C23C 1.384(5) .
C22C H22C 0.9500 .
C23C C24C 1.379(5) .
C23C C27C 1.498(6) .
C24C C25C 1.378(5) .
C24C H24C 0.9500 .
C25C C26C 1.387(5) .
C25C C28C 1.502(5) .
C26C H26C 0.9500 .
C27C F276 1.281(19) .
C27C F272 1.29(2) .
C27C F273 1.330(16) .
C27C F274 1.34(2) .
C27C F275 1.331(15) .
C27C F271 1.359(17) .
C28C F282 1.333(5) .
C28C F281 1.329(5) .
C28C F283 1.329(5) .
C31C C32C 1.402(5) .
C31C C36C 1.413(5) .
C32C C33C 1.396(5) .
C32C H32C 0.9500 .
C33C C34C 1.383(5) .
C33C C37C 1.500(5) .
C34C C35C 1.391(5) .
C34C H34C 0.9500 .
C35C C36C 1.385(5) .
C35C C38C 1.495(5) .
C36C H36C 0.9500 .
C37C F371 1.321(5) .
C37C F373 1.327(5) .
C37C F372 1.335(5) .
C38C F383 1.292(14) .
C38C F385 1.309(15) .
C38C F381 1.296(13) .
C38C F382 1.311(13) .
C38C F386 1.310(14) .
C38C F384 1.331(13) .
C41C C46C 1.404(5) .
C41C C42C 1.396(5) .
C42C C43C 1.386(5) .
C42C H42C 0.9500 .
C43C C44C 1.382(5) .
C43C C47C 1.493(5) .
C44C C45C 1.387(5) .
C44C H44C 0.9500 .
C45C C46C 1.382(5) .
C45C C48C 1.501(5) .
C46C H46C 0.9500 .
C47C F473 1.330(5) .
C47C F471 1.327(5) .
C47C F472 1.339(5) .
C48C F481 1.329(5) .
C48C F482 1.329(5) .
C48C F483 1.340(5) .
O1 C1D 1.412(6) .
O1 C4D 1.428(6) .
O2 C2D 1.429(6) .
O2 C3D 1.425(6) .
C1D C2D 1.505(8) .
C1D H1D1 0.9900 .
C1D H1D2 0.9900 .
C2D H2D1 0.9900 .
C2D H2D2 0.9900 .
C3D C4D 1.484(7) .
C3D H3D1 0.9900 .
C3D H3D2 0.9900 .
C4D H4D1 0.9900 .
C4D H4D2 0.9900 .
O1F C1F 1.406(7) .
O1F C2F 1.415(7) .
C1F C2F 1.503(7) 3
C1F H2X1 0.9900 .
C1F H2X2 0.9900 .
C2F C1F 1.503(7) 3
C2F H3X1 0.9900 .
C2F H3X2 0.9900 .
O1G C2G 1.404(7) .
O1G C1G 1.431(8) .
C1G C2G 1.487(8) 3_677
C1G H4X1 0.9900 .
C1G H4X2 0.9900 .
C2G C1G 1.487(8) 3_677
C2G H5X1 0.9900 .
C2G H5X2 0.9900 .

loop_
_geom_torsion_atom_site_label_1
_geom_torsion_atom_site_label_2
_geom_torsion_atom_site_label_3
_geom_torsion_atom_site_label_4
_geom_torsion
_geom_torsion_site_symmetry_4
C3A N1 C1A C2A 0.0(4) .
Rh1 N1 C1A C2A 170.8(3) .
N1 C1A C2A N2 0.2(4) .
C3A N2 C2A C1A -0.3(4) .
C11A N2 C2A C1A -179.6(4) .
C2A N2 C3A N1 0.3(4) .
C11A N2 C3A N1 179.6(3) .
C2A N2 C3A C4A -178.5(4) .
C11A N2 C3A C4A 0.8(6) .
C1A N1 C3A N2 -0.2(4) .
Rh1 N1 C3A N2 -174.2(2) .
C1A N1 C3A C4A 178.7(3) .
Rh1 N1 C3A C4A 4.7(4) .
C5A N3 C4A C3A 179.3(3) .
Rh1 N3 C4A C3A -2.0(4) .
N2 C3A C4A N3 176.8(3) .
N1 C3A C4A N3 -1.9(5) .
C4A N3 C5A C10A -99.3(4) .
Rh1 N3 C5A C10A 82.2(4) .
C4A N3 C5A C6A 82.8(4) .
Rh1 N3 C5A C6A -95.7(4) .
C10A C5A C6A C7A -1.3(6) .
N3 C5A C6A C7A 176.6(4) .
C5A C6A C7A C8A 1.0(7) .
C6A C7A C8A C9A 0.2(7) .
C7A C8A C9A C10A -1.2(7) .
C6A C5A C10A C9A 0.3(6) .
N3 C5A C10A C9A -177.6(4) .
C8A C9A C10A C5A 1.0(7) .
C8B C1B C2B C3B -1.7(6) .
Rh1 C1B C2B C3B -103.6(4) .
C8B C1B C2B Rh1 101.9(4) .
C1B C2B C3B C4B 93.6(5) .
Rh1 C2B C3B C4B 13.3(5) .
C2B C3B C4B C5B -33.4(5) .
C3B C4B C5B C6B -44.3(6) .
C3B C4B C5B Rh1 36.9(4) .
C4B C5B C6B C7B -3.5(7) .
Rh1 C5B C6B C7B -104.6(4) .
C4B C5B C6B Rh1 101.1(4) .
C5B C6B C7B C8B 92.2(5) .
Rh1 C6B C7B C8B 11.5(5) .
C2B C1B C8B C7B -47.3(6) .
Rh1 C1B C8B C7B 33.9(4) .
C6B C7B C8B C1B -30.1(5) .
C31C B1C C11C C12C -83.7(4) .
C41C B1C C11C C12C 37.1(5) .
C21C B1C C11C C12C 153.8(3) .
C31C B1C C11C C16C 86.0(4) .
C41C B1C C11C C16C -153.2(3) .
C21C B1C C11C C16C -36.5(5) .
C16C C11C C12C C13C 0.5(5) .
B1C C11C C12C C13C 170.8(4) .
C11C C12C C13C C14C 0.4(6) .
C11C C12C C13C C17C 179.8(4) .
C12C C13C C14C C15C -0.8(6) .
C17C C13C C14C C15C 179.7(4) .
C13C C14C C15C C16C 0.5(6) .
C13C C14C C15C C18C -177.3(4) .
C14C C15C C16C C11C 0.4(6) .
C18C C15C C16C C11C 178.1(4) .
C12C C11C C16C C15C -0.8(5) .
B1C C11C C16C C15C -171.2(4) .
C14C C13C C17C F175 -11.7(12) .
C12C C13C C17C F175 168.9(11) .
C14C C13C C17C F174 -133.5(11) .
C12C C13C C17C F174 47.0(11) .
C14C C13C C17C F172 87.8(10) .
C12C C13C C17C F172 -91.6(10) .
C14C C13C C17C F173 -31.9(11) .
C12C C13C C17C F173 148.7(10) .
C14C C13C C17C F176 109.4(10) .
C12C C13C C17C F176 -70.0(10) .
C14C C13C C17C F171 -153.0(11) .
C12C C13C C17C F171 27.6(12) .
C14C C15C C18C F182 71.5(6) .
C16C C15C C18C F182 -106.3(5) .
C14C C15C C18C F183 -163.2(4) .
C16C C15C C18C F183 19.1(6) .
C14C C15C C18C F181 -47.0(6) .
C16C C15C C18C F181 135.2(5) .
C11C B1C C21C C26C 145.1(3) .
C31C B1C C21C C26C 28.7(5) .
C41C B1C C21C C26C -92.9(4) .
C11C B1C C21C C22C -41.3(5) .
C31C B1C C21C C22C -157.7(3) .
C41C B1C C21C C22C 80.7(4) .
C26C C21C C22C C23C 1.3(5) .
B1C C21C C22C C23C -172.8(3) .
C21C C22C C23C C24C -2.1(6) .
C21C C22C C23C C27C 179.2(4) .
C22C C23C C24C C25C 1.3(6) .
C27C C23C C24C C25C 179.9(4) .
C23C C24C C25C C26C 0.4(6) .
C23C C24C C25C C28C 179.4(4) .
C24C C25C C26C C21C -1.2(6) .
C28C C25C C26C C21C 179.7(3) .
C22C C21C C26C C25C 0.4(5) .
B1C C21C C26C C25C 174.3(3) .
C24C C23C C27C F276 126.2(9) .
C22C C23C C27C F276 -55.1(10) .
C24C C23C C27C F272 -93.5(10) .
C22C C23C C27C F272 85.1(10) .
C24C C23C C27C F273 33.6(8) .
C22C C23C C27C F273 -147.8(7) .
C24C C23C C27C F274 -112.8(9) .
C22C C23C C27C F274 65.9(10) .
C24C C23C C27C F275 1.0(9) .
C22C C23C C27C F275 179.6(7) .
C24C C23C C27C F271 147.2(9) .
C22C C23C C27C F271 -34.1(10) .
C24C C25C C28C F282 -91.6(5) .
C26C C25C C28C F282 87.5(5) .
C24C C25C C28C F281 27.8(5) .
C26C C25C C28C F281 -153.1(4) .
C24C C25C C28C F283 148.6(4) .
C26C C25C C28C F283 -32.3(5) .
C11C B1C C31C C32C -86.5(4) .
C41C B1C C31C C32C 152.0(3) .
C21C B1C C31C C32C 35.0(5) .
C11C B1C C31C C36C 85.5(4) .
C41C B1C C31C C36C -36.0(5) .
C21C B1C C31C C36C -153.0(3) .
C36C C31C C32C C33C 0.6(5) .
B1C C31C C32C C33C 173.0(3) .
C31C C32C C33C C34C -1.3(6) .
C31C C32C C33C C37C 178.1(4) .
C32C C33C C34C C35C 0.9(6) .
C37C C33C C34C C35C -178.4(4) .
C33C C34C C35C C36C 0.1(6) .
C33C C34C C35C C38C 179.1(4) .
C34C C35C C36C C31C -0.9(6) .
C38C C35C C36C C31C -179.9(4) .
C32C C31C C36C C35C 0.5(6) .
B1C C31C C36C C35C -172.0(4) .
C34C C33C C37C F371 -115.3(4) .
C32C C33C C37C F371 65.3(5) .
C34C C33C C37C F373 6.1(6) .
C32C C33C C37C F373 -173.3(4) .
C34C C33C C37C F372 125.4(4) .
C32C C33C C37C F372 -54.0(5) .
C36C C35C C38C F383 -45.4(9) .
C34C C35C C38C F383 135.6(8) .
C36C C35C C38C F385 -133.6(7) .
C34C C35C C38C F385 47.4(8) .
C36C C35C C38C F381 74.0(8) .
C34C C35C C38C F381 -105.0(8) .
C36C C35C C38C F382 -166.5(8) .
C34C C35C C38C F382 14.5(9) .
C36C C35C C38C F386 -13.3(9) .
C34C C35C C38C F386 167.8(8) .
C36C C35C C38C F384 107.5(8) .
C34C C35C C38C F384 -71.5(8) .
C11C B1C C41C C46C 38.1(5) .
C31C B1C C41C C46C 153.7(3) .
C21C B1C C41C C46C -83.5(4) .
C11C B1C C41C C42C -149.1(3) .
C31C B1C C41C C42C -33.5(5) .
C21C B1C C41C C42C 89.3(4) .
C46C C41C C42C C43C -1.2(5) .
B1C C41C C42C C43C -174.4(3) .
C41C C42C C43C C44C 1.5(6) .
C41C C42C C43C C47C 179.1(3) .
C42C C43C C44C C45C -0.5(6) .
C47C C43C C44C C45C -178.2(4) .
C43C C44C C45C C46C -0.7(6) .
C43C C44C C45C C48C 178.2(4) .
C44C C45C C46C C41C 0.9(6) .
C48C C45C C46C C41C -178.0(4) .
C42C C41C C46C C45C 0.0(5) .
B1C C41C C46C C45C 173.3(3) .
C44C C43C C47C F473 -23.4(6) .
C42C C43C C47C F473 158.8(4) .
C44C C43C C47C F471 -145.1(4) .
C42C C43C C47C F471 37.2(5) .
C44C C43C C47C F472 95.7(4) .
C42C C43C C47C F472 -82.0(5) .
C46C C45C C48C F481 -163.3(4) .
C44C C45C C48C F481 17.8(6) .
C46C C45C C48C F482 74.5(5) .
C44C C45C C48C F482 -104.4(4) .
C46C C45C C48C F483 -43.3(5) .
C44C C45C C48C F483 137.8(4) .
C4D O1 C1D C2D 59.1(5) .
C3D O2 C2D C1D 55.8(5) .
O1 C1D C2D O2 -58.2(5) .
C2D O2 C3D C4D -57.0(5) .
C1D O1 C4D C3D -59.5(5) .
O2 C3D C4D O1 59.3(6) .
C2F O1F C1F C2F -58.5(6) 3
C1F O1F C2F C1F 57.9(6) 3
C2G O1G C1G C2G 57.9(7) 3_677
C1G O1G C2G C1G -57.3(7) 3_677
